data_2014660
loop_
_publ_author_name
'Jin Yang'
'Jian-Fang Ma'
'Ying-Ying Liu'

_publ_section_title
;
 A dinuclear complex of cobalt(II) with
 2,2'-(1,4-butanediyl)dibenzimidazole
;
_journal_issue 2
_journal_name_full 'Acta Crystallographica Section C'
_journal_page_first m101
_journal_page_last m103
_journal_paper_doi 10.1107/S0108270105000478
_journal_volume 61
_journal_year 2005
_chemical_formula_iupac '[Co2 (N O3)2 (C18 H18 N4)3] (N O3)2, 2C2 H6 O'
_chemical_formula_moiety 'C54 H54 Co2 N14 O6 2+, 2N O3 -, 2C2 H6 O'
_chemical_formula_sum 'C58 H66 Co2 N16 O14'
_chemical_formula_weight 1329.13
_chemical_name_systematic
;[\m-2,2'-(1,4-butanediyl)bis(1H-benzimidazole)-\k^2^N^3^:N^3'^]bis{[2,2'-
(1,4-butanediyl)bis(1H-benzimidazole)-\k^2^N^3^,N^3'^](nitrato-\kO)cobalt(II)}
dinitrate
 ethanol disolvate
;
_space_group_IT_number 2
_symmetry_cell_setting triclinic
_symmetry_space_group_name_Hall '-P 1'
_symmetry_space_group_name_H-M 'P -1'
_atom_sites_solution_hydrogens geom
_atom_sites_solution_primary direct
_atom_sites_solution_secondary difmap
_audit_creation_method SHELXL-97
_cell_angle_alpha 90.16(3)
_cell_angle_beta 96.76(3)
_cell_angle_gamma 103.85(3)
_cell_formula_units_Z 1
_cell_length_a 8.7260(17)
_cell_length_b 11.295(2)
_cell_length_c 16.284(3)
_cell_measurement_reflns_used 7174
_cell_measurement_temperature 193(2)
_cell_measurement_theta_max 27.48
_cell_measurement_theta_min 2.28
_cell_volume 1546.7(5)
_computing_cell_refinement PROCESS-AUTO
_computing_data_collection 'PROCESS-AUTO (Rigaku Corporation, 1998)'
_computing_data_reduction PROCESS-AUTO
_computing_molecular_graphics 'PLATON (Spek, 2003)'
_computing_publication_material SHELXL97
_computing_structure_refinement 'SHELXL97 (Sheldrick, 1997) in WinGX (Farrugia, 1999)'
_computing_structure_solution 'SHELXS97 (Sheldrick, 1997)'
_diffrn_ambient_temperature 193(2)
_diffrn_measured_fraction_theta_full 0.972
_diffrn_measured_fraction_theta_max 0.956
_diffrn_measurement_device_type 'Rigaku R-AXIS RAPID'
_diffrn_measurement_method '\w scans'
_diffrn_radiation_monochromator graphite
_diffrn_radiation_source 'rotating anode'
_diffrn_radiation_type MoK\a
_diffrn_radiation_wavelength 0.71073
_diffrn_reflns_av_R_equivalents 0.0323
_diffrn_reflns_av_sigmaI/netI 0.0640
_diffrn_reflns_limit_h_max 11
_diffrn_reflns_limit_h_min 0
_diffrn_reflns_limit_k_max 13
_diffrn_reflns_limit_k_min -14
_diffrn_reflns_limit_l_max 20
_diffrn_reflns_limit_l_min -21
_diffrn_reflns_number 13292
_diffrn_reflns_theta_full 25.24
_diffrn_reflns_theta_max 27.48
_diffrn_reflns_theta_min 2.28
_diffrn_standards_decay_% 0
_diffrn_standards_number 0
_exptl_absorpt_coefficient_mu 0.614
_exptl_absorpt_correction_T_max 0.867
_exptl_absorpt_correction_T_min 0.725
_exptl_absorpt_correction_type multi-scan
_exptl_absorpt_process_details '(Higashi, 1995)'
_exptl_crystal_colour purple
_exptl_crystal_density_diffrn 1.427
_exptl_crystal_density_method 'not measured'
_exptl_crystal_description block
_exptl_crystal_F_000 692
_exptl_crystal_size_max 0.511
_exptl_crystal_size_mid 0.437
_exptl_crystal_size_min 0.233
_refine_diff_density_max 0.498
_refine_diff_density_min -0.383
_refine_ls_extinction_method none
_refine_ls_goodness_of_fit_ref 0.906
_refine_ls_hydrogen_treatment constr
_refine_ls_matrix_type full
_refine_ls_number_parameters 408
_refine_ls_number_reflns 6778
_refine_ls_number_restraints 0
_refine_ls_restrained_S_all 0.906
_refine_ls_R_factor_all 0.0661
_refine_ls_R_factor_gt 0.0402
_refine_ls_shift/su_max 0.000
_refine_ls_shift/su_mean 0.000
_refine_ls_structure_factor_coef Fsqd
_refine_ls_weighting_details 'calc w=1/[\s^2^(Fo^2^)+(0.0475P)^2^] where P=(Fo^2^+2Fc^2^)/3'
_refine_ls_weighting_scheme calc
_refine_ls_wR_factor_gt 0.0849
_refine_ls_wR_factor_ref 0.0892
_reflns_number_gt 4638
_reflns_number_total 6778
_reflns_threshold_expression I>2\s(I)
_cod_data_source_file fg1805.cif
_cod_data_source_block I
_cod_original_cell_volume 1546.6(5)
_cod_database_code 2014660

loop_
_symmetry_equiv_pos_as_xyz
'x, y, z'
'-x, -y, -z'

loop_
_atom_site_label
_atom_site_fract_x
_atom_site_fract_y
_atom_site_fract_z
_atom_site_U_iso_or_equiv
_atom_site_adp_type
_atom_site_calc_flag
_atom_site_refinement_flags
_atom_site_occupancy
_atom_site_disorder_assembly
_atom_site_disorder_group
_atom_site_type_symbol
Co1 0.38487(3) 0.20527(3) 0.241430(17) 0.02794(9) Uani d . 1 . . Co
O1 0.55379(17) 0.21259(14) 0.16743(9) 0.0407(4) Uani d . 1 . . O
O2 0.62483(19) 0.38065(15) 0.23991(10) 0.0475(4) Uani d . 1 . . O
O3 0.7784(2) 0.33985(19) 0.15424(11) 0.0661(6) Uani d . 1 . . O
N1 0.66240(19) 0.22300(15) 0.46911(10) 0.0279(4) Uani d . 1 . . N
H1 0.7230 0.2638 0.5120 0.033 Uiso calc R 1 . . H
N3 0.48729(19) 0.18275(15) 0.35654(10) 0.0260(4) Uani d . 1 . . N
N4 0.6567(2) 0.31293(19) 0.18709(11) 0.0392(5) Uani d . 1 . . N
N11 0.1090(2) 0.46147(17) 0.24837(11) 0.0363(4) Uani d . 1 . . N
H11 0.0476 0.4990 0.2723 0.044 Uiso calc R 1 . . H
N13 0.26112(19) 0.33477(15) 0.23022(10) 0.0300(4) Uani d . 1 . . N
N21 -0.0036(2) -0.09084(16) 0.18100(11) 0.0375(4) Uani d . 1 . . N
H21 -0.0933 -0.1381 0.1932 0.045 Uiso calc R 1 . . H
N23 0.22122(19) 0.05359(16) 0.19455(10) 0.0310(4) Uani d . 1 . . N
C2 0.5671(2) 0.26780(18) 0.41333(11) 0.0251(4) Uani d . 1 . . C
C3A 0.5389(2) 0.07649(18) 0.37810(12) 0.0271(4) Uani d . 1 . . C
C4 0.4998(3) -0.0395(2) 0.33952(14) 0.0372(5) Uani d . 1 . . C
H4 0.4233 -0.0592 0.2919 0.045 Uiso calc R 1 . . H
C5 0.5775(3) -0.1240(2) 0.37380(15) 0.0422(6) Uani d . 1 . . C
H5 0.5526 -0.2038 0.3493 0.051 Uiso calc R 1 . . H
C6 0.6905(3) -0.0964(2) 0.44278(15) 0.0418(6) Uani d . 1 . . C
H6 0.7431 -0.1568 0.4634 0.050 Uiso calc R 1 . . H
C7 0.7281(3) 0.0167(2) 0.48204(14) 0.0357(5) Uani d . 1 . . C
H7A 0.8039 0.0356 0.5300 0.043 Uiso calc R 1 . . H
C7A 0.6495(2) 0.10213(18) 0.44798(12) 0.0271(4) Uani d . 1 . . C
C8 0.5572(2) 0.39773(18) 0.41748(12) 0.0279(4) Uani d . 1 . . C
H8A 0.4794 0.4115 0.3714 0.033 Uiso calc R 1 . . H
H8B 0.6621 0.4510 0.4098 0.033 Uiso calc R 1 . . H
C9 0.5077(2) 0.43462(18) 0.49955(12) 0.0285(5) Uani d . 1 . . C
H9A 0.4046 0.3796 0.5085 0.034 Uiso calc R 1 . . H
H9B 0.5878 0.4246 0.5457 0.034 Uiso calc R 1 . . H
C12 0.1723(2) 0.37263(19) 0.28129(13) 0.0306(5) Uani d . 1 . . C
C13A 0.2509(2) 0.40393(19) 0.15928(12) 0.0299(5) Uani d . 1 . . C
C14 0.3181(3) 0.4019(2) 0.08585(13) 0.0350(5) Uani d . 1 . . C
H14 0.3829 0.3475 0.0771 0.042 Uiso calc R 1 . . H
C15 0.2861(3) 0.4825(2) 0.02645(14) 0.0424(6) Uani d . 1 . . C
H15 0.3293 0.4831 -0.0245 0.051 Uiso calc R 1 . . H
C16 0.1923(3) 0.5628(2) 0.03924(15) 0.0500(6) Uani d . 1 . . C
H16 0.1745 0.6175 -0.0030 0.060 Uiso calc R 1 . . H
C17 0.1244(3) 0.5655(2) 0.11095(15) 0.0471(6) Uani d . 1 . . C
H17 0.0594 0.6199 0.1192 0.057 Uiso calc R 1 . . H
C17A 0.1560(3) 0.4841(2) 0.17074(13) 0.0350(5) Uani d . 1 . . C
C18 0.1380(2) 0.3197(2) 0.36263(13) 0.0344(5) Uani d . 1 . . C
H18A 0.1466 0.3868 0.4035 0.041 Uiso calc R 1 . . H
H18B 0.2188 0.2744 0.3821 0.041 Uiso calc R 1 . . H
C19 -0.0282(3) 0.2333(2) 0.35838(14) 0.0393(5) Uani d . 1 . . C
H19A -0.0414 0.1967 0.4130 0.047 Uiso calc R 1 . . H
H19B -0.1091 0.2813 0.3467 0.047 Uiso calc R 1 . . H
C22 0.0928(2) -0.00061(19) 0.22955(13) 0.0331(5) Uani d . 1 . . C
C23A 0.2040(2) -0.00653(19) 0.11675(12) 0.0303(5) Uani d . 1 . . C
C24 0.3010(3) 0.0122(2) 0.05355(13) 0.0382(5) Uani d . 1 . . C
H24 0.3986 0.0726 0.0587 0.046 Uiso calc R 1 . . H
C25 0.2479(3) -0.0618(2) -0.01738(14) 0.0436(6) Uani d . 1 . . C
H25 0.3113 -0.0523 -0.0616 0.052 Uiso calc R 1 . . H
C26 0.1040(3) -0.1498(2) -0.02532(15) 0.0471(6) Uani d . 1 . . C
H26 0.0713 -0.1976 -0.0752 0.057 Uiso calc R 1 . . H
C27 0.0087(3) -0.1693(2) 0.03654(15) 0.0427(6) Uani d . 1 . . C
H27 -0.0894 -0.2293 0.0309 0.051 Uiso calc R 1 . . H
C27A 0.0629(3) -0.0966(2) 0.10836(13) 0.0349(5) Uani d . 1 . . C
C28 0.0505(3) 0.0420(2) 0.30816(13) 0.0379(5) Uani d . 1 . . C
H28A 0.1488 0.0834 0.3438 0.046 Uiso calc R 1 . . H
H28B -0.0042 -0.0292 0.3378 0.046 Uiso calc R 1 . . H
C29 -0.0586(3) 0.1307(2) 0.29234(14) 0.0384(5) Uani d . 1 . . C
H29A -0.0437 0.1675 0.2379 0.046 Uiso calc R 1 . . H
H29B -0.1707 0.0838 0.2897 0.046 Uiso calc R 1 . . H
O7 1.2465(2) 0.27097(18) 0.77199(14) 0.0697(6) Uani d . 1 . . O
H7 1.2161 0.3255 0.7442 0.105 Uiso calc R 1 . . H
C31 1.3980(3) 0.3190(3) 0.81330(17) 0.0602(8) Uani d . 1 . . C
H31A 1.3984 0.3917 0.8475 0.072 Uiso calc R 1 . . H
H31B 1.4753 0.3437 0.7729 0.072 Uiso calc R 1 . . H
C32 1.4426(4) 0.2229(3) 0.8669(2) 0.0830(10) Uani d . 1 . . C
H32A 1.5494 0.2544 0.8963 0.124 Uiso calc R 1 . . H
H32B 1.4415 0.1513 0.8325 0.124 Uiso calc R 1 . . H
H32C 1.3662 0.1998 0.9070 0.124 Uiso calc R 1 . . H
O4 1.08359(19) 0.41372(17) 0.66994(11) 0.0530(5) Uani d . 1 . . O
O5 0.8646(2) 0.37899(19) 0.58905(13) 0.0783(7) Uani d . 1 . . O
O6 1.0218(3) 0.2621(2) 0.58139(14) 0.0945(8) Uani d . 1 . . O
N5 0.9904(3) 0.3510(2) 0.61269(12) 0.0487(5) Uani d . 1 . . N

loop_
_atom_site_aniso_label
_atom_site_aniso_U_11
_atom_site_aniso_U_22
_atom_site_aniso_U_33
_atom_site_aniso_U_12
_atom_site_aniso_U_13
_atom_site_aniso_U_23
Co1 0.03030(16) 0.02959(17) 0.02396(15) 0.00660(12) 0.00482(11) -0.00539(11)
O1 0.0386(9) 0.0460(10) 0.0353(9) 0.0028(8) 0.0111(7) -0.0107(7)
O2 0.0565(11) 0.0439(10) 0.0404(10) 0.0054(8) 0.0127(8) -0.0096(8)
O3 0.0430(10) 0.0944(16) 0.0539(12) -0.0058(10) 0.0239(9) -0.0079(11)
N1 0.0305(9) 0.0313(10) 0.0220(9) 0.0082(8) 0.0026(7) -0.0061(7)
N3 0.0310(9) 0.0241(9) 0.0241(9) 0.0079(7) 0.0058(7) -0.0040(7)
N4 0.0350(11) 0.0541(13) 0.0273(10) 0.0061(9) 0.0087(8) 0.0015(9)
N11 0.0359(10) 0.0390(11) 0.0373(11) 0.0147(9) 0.0068(8) -0.0053(8)
N13 0.0340(10) 0.0298(10) 0.0258(9) 0.0063(8) 0.0051(8) -0.0048(8)
N21 0.0336(10) 0.0345(11) 0.0398(11) 0.0004(8) 0.0023(8) -0.0045(9)
N23 0.0320(10) 0.0325(10) 0.0272(9) 0.0059(8) 0.0029(8) -0.0059(8)
C2 0.0283(10) 0.0266(11) 0.0220(10) 0.0073(8) 0.0084(8) -0.0028(8)
C3A 0.0305(11) 0.0271(11) 0.0263(10) 0.0089(9) 0.0106(9) -0.0019(8)
C4 0.0438(13) 0.0312(13) 0.0370(13) 0.0093(10) 0.0064(10) -0.0076(10)
C5 0.0559(15) 0.0271(13) 0.0483(15) 0.0134(11) 0.0183(12) -0.0026(11)
C6 0.0500(15) 0.0362(14) 0.0482(15) 0.0222(11) 0.0182(12) 0.0115(11)
C7 0.0373(13) 0.0409(14) 0.0337(12) 0.0158(10) 0.0103(10) 0.0065(10)
C7A 0.0285(11) 0.0285(12) 0.0275(11) 0.0094(9) 0.0113(9) -0.0006(9)
C8 0.0328(11) 0.0258(11) 0.0258(10) 0.0082(9) 0.0045(9) -0.0058(8)
C9 0.0329(11) 0.0285(11) 0.0247(10) 0.0089(9) 0.0024(9) -0.0067(9)
C12 0.0276(11) 0.0323(12) 0.0309(11) 0.0058(9) 0.0027(9) -0.0069(9)
C13A 0.0291(11) 0.0302(12) 0.0272(11) 0.0030(9) -0.0003(9) -0.0026(9)
C14 0.0360(12) 0.0376(13) 0.0302(12) 0.0058(10) 0.0049(10) -0.0032(10)
C15 0.0474(14) 0.0494(16) 0.0278(12) 0.0062(12) 0.0050(10) 0.0021(11)
C16 0.0576(16) 0.0510(16) 0.0403(14) 0.0135(13) 0.0001(12) 0.0130(12)
C17 0.0496(15) 0.0484(16) 0.0464(15) 0.0195(12) 0.0027(12) 0.0061(12)
C17A 0.0344(12) 0.0365(13) 0.0331(12) 0.0076(10) 0.0021(10) -0.0022(10)
C18 0.0380(12) 0.0398(13) 0.0270(11) 0.0118(10) 0.0057(9) -0.0061(10)
C19 0.0350(12) 0.0506(15) 0.0334(12) 0.0088(11) 0.0127(10) -0.0009(11)
C22 0.0336(12) 0.0313(12) 0.0332(12) 0.0070(9) 0.0006(10) -0.0009(10)
C23A 0.0342(12) 0.0290(12) 0.0282(11) 0.0112(9) -0.0008(9) -0.0055(9)
C24 0.0398(13) 0.0400(14) 0.0370(13) 0.0147(10) 0.0034(10) -0.0046(10)
C25 0.0516(15) 0.0520(16) 0.0322(12) 0.0236(12) 0.0027(11) -0.0115(11)
C26 0.0594(16) 0.0460(15) 0.0375(14) 0.0236(13) -0.0096(12) -0.0170(11)
C27 0.0441(14) 0.0347(14) 0.0457(14) 0.0094(11) -0.0087(11) -0.0124(11)
C27A 0.0378(12) 0.0306(12) 0.0366(12) 0.0115(10) -0.0014(10) -0.0054(10)
C28 0.0397(13) 0.0404(14) 0.0309(12) 0.0020(10) 0.0085(10) -0.0002(10)
C29 0.0321(12) 0.0426(14) 0.0378(13) 0.0014(10) 0.0089(10) -0.0034(10)
O7 0.0482(11) 0.0663(14) 0.0835(15) -0.0024(10) -0.0045(10) 0.0274(12)
C31 0.0580(17) 0.0555(18) 0.0573(18) -0.0028(14) 0.0016(14) -0.0090(14)
C32 0.069(2) 0.082(2) 0.085(2) 0.0071(18) -0.0194(18) 0.003(2)
O4 0.0396(9) 0.0627(12) 0.0554(11) 0.0182(8) -0.0112(8) -0.0279(9)
O5 0.0603(13) 0.0878(16) 0.0884(15) 0.0448(12) -0.0388(12) -0.0535(12)
O6 0.1020(17) 0.0955(17) 0.0945(17) 0.0632(15) -0.0334(14) -0.0599(14)
N5 0.0488(13) 0.0542(14) 0.0445(12) 0.0211(11) -0.0061(10) -0.0192(10)

loop_
_atom_type_symbol
_atom_type_description
_atom_type_scat_dispersion_real
_atom_type_scat_dispersion_imag
_atom_type_scat_source
C C 0.0033 0.0016 'International Tables Vol C Tables 4.2.6.8 and 6.1.1.4'
H H 0.0000 0.0000 'International Tables Vol C Tables 4.2.6.8 and 6.1.1.4'
N N 0.0061 0.0033 'International Tables Vol C Tables 4.2.6.8 and 6.1.1.4'
O O 0.0106 0.0060 'International Tables Vol C Tables 4.2.6.8 and 6.1.1.4'
Co Co 0.3494 0.9721 'International Tables Vol C Tables 4.2.6.8 and 6.1.1.4'

loop_
_geom_angle_atom_site_label_1
_geom_angle_atom_site_label_2
_geom_angle_atom_site_label_3
_geom_angle_site_symmetry_1
_geom_angle
_geom_angle_publ_flag
O1 Co1 N13 . 117.59(7) y
O1 Co1 N3 . 105.64(7) y
N13 Co1 N3 . 116.37(7) y
O1 Co1 N23 . 100.93(7) y
N13 Co1 N23 . 102.62(7) y
N3 Co1 N23 . 112.74(7) y
N4 O1 Co1 . 105.64(12) y
C2 N1 C7A . 108.62(16) ?
C2 N1 H1 . 125.7 ?
C7A N1 H1 . 125.7 ?
C2 N3 C3A . 105.18(16) ?
C2 N3 Co1 . 128.76(14) ?
C3A N3 Co1 . 122.18(12) ?
O3 N4 O2 . 122.7(2) ?
O3 N4 O1 . 120.49(19) ?
O2 N4 O1 . 116.82(17) ?
C12 N11 C17A . 108.60(18) ?
C12 N11 H11 . 125.7 ?
C17A N11 H11 . 125.7 ?
C12 N13 C13A . 105.52(17) ?
C12 N13 Co1 . 131.42(15) ?
C13A N13 Co1 . 123.04(13) ?
C22 N21 C27A . 108.06(18) ?
C22 N21 H21 . 126.0 ?
C27A N21 H21 . 126.0 ?
C22 N23 C23A . 105.40(17) ?
C22 N23 Co1 . 124.70(14) ?
C23A N23 Co1 . 129.39(14) ?
N3 C2 N1 . 111.61(17) ?
N3 C2 C8 . 126.53(18) ?
N1 C2 C8 . 121.87(17) ?
C7A C3A C4 . 120.24(19) ?
C7A C3A N3 . 109.01(17) ?
C4 C3A N3 . 130.71(18) ?
C5 C4 C3A . 117.0(2) ?
C5 C4 H4 . 121.5 ?
C3A C4 H4 . 121.5 ?
C4 C5 C6 . 122.2(2) ?
C4 C5 H5 . 118.9 ?
C6 C5 H5 . 118.9 ?
C7 C6 C5 . 121.3(2) ?
C7 C6 H6 . 119.3 ?
C5 C6 H6 . 119.3 ?
C6 C7 C7A . 116.7(2) ?
C6 C7 H7A . 121.7 ?
C7A C7 H7A . 121.7 ?
N1 C7A C3A . 105.56(18) ?
N1 C7A C7 . 131.85(19) ?
C3A C7A C7 . 122.54(19) ?
C2 C8 C9 . 113.38(17) ?
C2 C8 H8A . 108.9 ?
C9 C8 H8A . 108.9 ?
C2 C8 H8B . 108.9 ?
C9 C8 H8B . 108.9 ?
H8A C8 H8B . 107.7 ?
C9 C9 C8 2_666 112.1(2) ?
C9 C9 H9A 2_666 109.2 ?
C8 C9 H9A . 109.2 ?
C9 C9 H9B 2_666 109.2 ?
C8 C9 H9B . 109.2 ?
H9A C9 H9B . 107.9 ?
N13 C12 N11 . 111.55(19) ?
N13 C12 C18 . 125.29(19) ?
N11 C12 C18 . 123.06(19) ?
C17A C13A C14 . 120.6(2) ?
C17A C13A N13 . 108.89(18) ?
C14 C13A N13 . 130.5(2) ?
C15 C14 C13A . 117.0(2) ?
C15 C14 H14 . 121.5 ?
C13A C14 H14 . 121.5 ?
C14 C15 C16 . 121.7(2) ?
C14 C15 H15 . 119.2 ?
C16 C15 H15 . 119.2 ?
C17 C16 C15 . 122.1(2) ?
C17 C16 H16 . 118.9 ?
C15 C16 H16 . 118.9 ?
C16 C17 C17A . 116.3(2) ?
C16 C17 H17 . 121.9 ?
C17A C17 H17 . 121.9 ?
N11 C17A C17 . 132.2(2) ?
N11 C17A C13A . 105.44(19) ?
C17 C17A C13A . 122.3(2) ?
C12 C18 C19 . 112.54(18) ?
C12 C18 H18A . 109.1 ?
C19 C18 H18A . 109.1 ?
C12 C18 H18B . 109.1 ?
C19 C18 H18B . 109.1 ?
H18A C18 H18B . 107.8 ?
C29 C19 C18 . 113.47(18) ?
C29 C19 H19A . 108.9 ?
C18 C19 H19A . 108.9 ?
C29 C19 H19B . 108.9 ?
C18 C19 H19B . 108.9 ?
H19A C19 H19B . 107.7 ?
N23 C22 N21 . 112.04(19) ?
N23 C22 C28 . 124.43(19) ?
N21 C22 C28 . 123.2(2) ?
C27A C23A C24 . 120.65(19) ?
C27A C23A N23 . 108.54(19) ?
C24 C23A N23 . 130.8(2) ?
C25 C24 C23A . 116.7(2) ?
C25 C24 H24 . 121.7 ?
C23A C24 H24 . 121.7 ?
C24 C25 C26 . 121.8(2) ?
C24 C25 H25 . 119.1 ?
C26 C25 H25 . 119.1 ?
C27 C26 C25 . 122.0(2) ?
C27 C26 H26 . 119.0 ?
C25 C26 H26 . 119.0 ?
C26 C27 C27A . 116.5(2) ?
C26 C27 H27 . 121.8 ?
C27A C27 H27 . 121.8 ?
N21 C27A C23A . 105.96(18) ?
N21 C27A C27 . 131.5(2) ?
C23A C27A C27 . 122.5(2) ?
C22 C28 C29 . 111.30(18) ?
C22 C28 H28A . 109.4 ?
C29 C28 H28A . 109.4 ?
C22 C28 H28B . 109.4 ?
C29 C28 H28B . 109.4 ?
H28A C28 H28B . 108.0 ?
C19 C29 C28 . 113.92(18) ?
C19 C29 H29A . 108.8 ?
C28 C29 H29A . 108.8 ?
C19 C29 H29B . 108.8 ?
C28 C29 H29B . 108.8 ?
H29A C29 H29B . 107.7 ?
C31 O7 H7 . 109.5 ?
O7 C31 C32 . 107.9(2) ?
O7 C31 H31A . 110.1 ?
C32 C31 H31A . 110.1 ?
O7 C31 H31B . 110.1 ?
C32 C31 H31B . 110.1 ?
H31A C31 H31B . 108.4 ?
C31 C32 H32A . 109.5 ?
C31 C32 H32B . 109.5 ?
H32A C32 H32B . 109.5 ?
C31 C32 H32C . 109.5 ?
H32A C32 H32C . 109.5 ?
H32B C32 H32C . 109.5 ?
O6 N5 O5 . 120.2(2) ?
O6 N5 O4 . 121.0(2) ?
O5 N5 O4 . 118.81(19) ?

loop_
_geom_bond_atom_site_label_1
_geom_bond_atom_site_label_2
_geom_bond_site_symmetry_2
_geom_bond_distance
_geom_bond_publ_flag
Co1 O1 . 1.9980(15) y
Co1 N13 . 2.0125(17) y
Co1 N3 . 2.0233(17) y
Co1 N23 . 2.0303(18) y
O1 N4 . 1.279(2) ?
O2 N4 . 1.248(2) ?
O3 N4 . 1.219(2) ?
N1 C2 . 1.341(2) ?
N1 C7A . 1.382(2) ?
N1 H1 . 0.88 ?
N3 C2 . 1.336(2) ?
N3 C3A . 1.411(2) ?
N11 C12 . 1.341(3) ?
N11 C17A . 1.380(3) ?
N11 H11 . 0.88 ?
N13 C12 . 1.335(2) ?
N13 C13A . 1.402(3) ?
N21 C22 . 1.341(3) ?
N21 C27A . 1.385(3) ?
N21 H21 . 0.88 ?
N23 C22 . 1.334(3) ?
N23 C23A . 1.411(2) ?
C2 C8 . 1.492(3) ?
C3A C7A . 1.384(3) ?
C3A C4 . 1.399(3) ?
C4 C5 . 1.381(3) ?
C4 H4 . 0.95 ?
C5 C6 . 1.386(3) ?
C5 H5 . 0.95 ?
C6 C7 . 1.376(3) ?
C6 H6 . 0.95 ?
C7 C7A . 1.392(3) ?
C7 H7A . 0.95 ?
C8 C9 . 1.538(3) ?
C8 H8A . 0.99 ?
C8 H8B . 0.99 ?
C9 C9 2_666 1.515(4) ?
C9 H9A . 0.99 ?
C9 H9B . 0.99 ?
C12 C18 . 1.488(3) ?
C13A C17A . 1.392(3) ?
C13A C14 . 1.394(3) ?
C14 C15 . 1.380(3) ?
C14 H14 . 0.95 ?
C15 C16 . 1.389(3) ?
C15 H15 . 0.95 ?
C16 C17 . 1.374(3) ?
C16 H16 . 0.95 ?
C17 C17A . 1.390(3) ?
C17 H17 . 0.95 ?
C18 C19 . 1.536(3) ?
C18 H18A . 0.99 ?
C18 H18B . 0.99 ?
C19 C29 . 1.532(3) ?
C19 H19A . 0.99 ?
C19 H19B . 0.99 ?
C22 C28 . 1.483(3) ?
C23A C27A . 1.389(3) ?
C23A C24 . 1.393(3) ?
C24 C25 . 1.390(3) ?
C24 H24 . 0.95 ?
C25 C26 . 1.394(4) ?
C25 H25 . 0.95 ?
C26 C27 . 1.366(3) ?
C26 H26 . 0.95 ?
C27 C27A . 1.394(3) ?
C27 H27 . 0.95 ?
C28 C29 . 1.542(3) ?
C28 H28A . 0.99 ?
C28 H28B . 0.99 ?
C29 H29A . 0.99 ?
C29 H29B . 0.99 ?
O7 C31 . 1.393(3) ?
O7 H7 . 0.84 ?
C31 C32 . 1.489(4) ?
C31 H31A . 0.99 ?
C31 H31B . 0.99 ?
C32 H32A . 0.98 ?
C32 H32B . 0.98 ?
C32 H32C . 0.98 ?
O4 N5 . 1.255(2) ?
O5 N5 . 1.233(2) ?
O6 N5 . 1.227(3) ?

loop_
_geom_hbond_atom_site_label_D
_geom_hbond_atom_site_label_H
_geom_hbond_atom_site_label_A
_geom_hbond_site_symmetry_A
_geom_hbond_distance_DH
_geom_hbond_distance_HA
_geom_hbond_distance_DA
_geom_hbond_angle_DHA
N1 H1 O5 . 0.88 1.91 2.777(3) 168
N11 H11 O4 2_666 0.88 1.99 2.869(2) 178
N21 H21 O7 2_656 0.88 1.89 2.747(3) 163
O7 H7 O4 . 0.84 2.01 2.817(3) 162
C16 H16 O3 2_665 0.95 2.57 3.358(3) 140

loop_
_geom_torsion_atom_site_label_1
_geom_torsion_atom_site_label_2
_geom_torsion_atom_site_label_3
_geom_torsion_atom_site_label_4
_geom_torsion_site_symmetry_4
_geom_torsion
N13 Co1 O1 N4 . 63.25(15)
N3 Co1 O1 N4 . -68.56(14)
N23 Co1 O1 N4 . 173.86(13)
O1 Co1 N3 C2 . 89.12(17)
N13 Co1 N3 C2 . -43.37(18)
N23 Co1 N3 C2 . -161.55(16)
O1 Co1 N3 C3A . -65.30(16)
N13 Co1 N3 C3A . 162.20(14)
N23 Co1 N3 C3A . 44.02(16)
Co1 O1 N4 O3 . 176.75(18)
Co1 O1 N4 O2 . -4.1(2)
O1 Co1 N13 C12 . -161.34(17)
N3 Co1 N13 C12 . -34.6(2)
N23 Co1 N13 C12 . 89.01(18)
O1 Co1 N13 C13A . 20.50(17)
N3 Co1 N13 C13A . 147.27(14)
N23 Co1 N13 C13A . -89.15(16)
O1 Co1 N23 C22 . 170.74(17)
N13 Co1 N23 C22 . -67.49(18)
N3 Co1 N23 C22 . 58.48(18)
O1 Co1 N23 C23A . -18.60(18)
N13 Co1 N23 C23A . 103.17(17)
N3 Co1 N23 C23A . -130.86(17)
C3A N3 C2 N1 . -0.9(2)
Co1 N3 C2 N1 . -158.62(13)
C3A N3 C2 C8 . 178.94(18)
Co1 N3 C2 C8 . 21.2(3)
C7A N1 C2 N3 . 1.5(2)
C7A N1 C2 C8 . -178.33(17)
C2 N3 C3A C7A . -0.1(2)
Co1 N3 C3A C7A . 159.51(13)
C2 N3 C3A C4 . -177.8(2)
Co1 N3 C3A C4 . -18.2(3)
C7A C3A C4 C5 . -0.7(3)
N3 C3A C4 C5 . 176.7(2)
C3A C4 C5 C6 . -0.6(3)
C4 C5 C6 C7 . 1.7(4)
C5 C6 C7 C7A . -1.3(3)
C2 N1 C7A C3A . -1.5(2)
C2 N1 C7A C7 . 176.0(2)
C4 C3A C7A N1 . 178.91(18)
N3 C3A C7A N1 . 0.9(2)
C4 C3A C7A C7 . 1.1(3)
N3 C3A C7A C7 . -176.84(18)
C6 C7 C7A N1 . -177.2(2)
C6 C7 C7A C3A . -0.1(3)
N3 C2 C8 C9 . 122.4(2)
N1 C2 C8 C9 . -57.8(2)
C2 C8 C9 C9 2_666 -177.7(2)
C13A N13 C12 N11 . -0.9(2)
Co1 N13 C12 N11 . -179.28(13)
C13A N13 C12 C18 . 175.70(19)
Co1 N13 C12 C18 . -2.7(3)
C17A N11 C12 N13 . 0.6(2)
C17A N11 C12 C18 . -176.08(19)
C12 N13 C13A C17A . 0.8(2)
Co1 N13 C13A C17A . 179.41(13)
C12 N13 C13A C14 . -179.1(2)
Co1 N13 C13A C14 . -0.6(3)
C17A C13A C14 C15 . 0.1(3)
N13 C13A C14 C15 . -179.9(2)
C13A C14 C15 C16 . 0.5(3)
C14 C15 C16 C17 . -0.9(4)
C15 C16 C17 C17A . 0.7(4)
C12 N11 C17A C17 . 179.8(2)
C12 N11 C17A C13A . 0.0(2)
C16 C17 C17A N11 . -179.8(2)
C16 C17 C17A C13A . 0.0(3)
C14 C13A C17A N11 . 179.48(18)
N13 C13A C17A N11 . -0.5(2)
C14 C13A C17A C17 . -0.4(3)
N13 C13A C17A C17 . 179.6(2)
N13 C12 C18 C19 . -101.2(2)
N11 C12 C18 C19 . 75.0(3)
C12 C18 C19 C29 . 54.7(3)
C23A N23 C22 N21 . 0.7(2)
Co1 N23 C22 N21 . 173.21(13)
C23A N23 C22 C28 . -172.60(19)
Co1 N23 C22 C28 . -0.1(3)
C27A N21 C22 N23 . -0.9(2)
C27A N21 C22 C28 . 172.5(2)
C22 N23 C23A C27A . -0.2(2)
Co1 N23 C23A C27A . -172.27(14)
C22 N23 C23A C24 . 179.3(2)
Co1 N23 C23A C24 . 7.3(3)
C27A C23A C24 C25 . 1.0(3)
N23 C23A C24 C25 . -178.5(2)
C23A C24 C25 C26 . 0.6(3)
C24 C25 C26 C27 . -1.0(4)
C25 C26 C27 C27A . -0.1(3)
C22 N21 C27A C23A . 0.7(2)
C22 N21 C27A C27 . -176.8(2)
C24 C23A C27A N21 . -179.90(19)
N23 C23A C27A N21 . -0.3(2)
C24 C23A C27A C27 . -2.2(3)
N23 C23A C27A C27 . 177.46(19)
C26 C27 C27A N21 . 178.8(2)
C26 C27 C27A C23A . 1.7(3)
N23 C22 C28 C29 . 91.5(3)
N21 C22 C28 C29 . -81.0(3)
C18 C19 C29 C28 . 63.8(3)
C22 C28 C29 C19 . -144.45(19)
